data_7053435
loop_
_publ_author_name
'Hobbs, Matthew G.'
'Forster, Taryn D.'
'Borau-Garcia, Javier'
'Knapp, Chrissy J.'
'Tuononen, Heikki M.'
'Roesler, Roland'

_publ_section_title
;
 The influence of electron delocalization upon the stability and structure
 of potential N-heterocyclic carbene precursors with
 1,3-diaryl-imidazolidine-4,5-dione skeletons
;
_journal_issue 7
_journal_name_full 'New Journal of Chemistry'
_journal_page_first 1295
_journal_paper_doi 10.1039/b9nj00771g
_journal_volume 34
_journal_year 2010
_chemical_formula_moiety 'C15 H F11 N2 O2'
_chemical_formula_sum 'C15 H F11 N2 O2'
_chemical_formula_weight 450.18
_chemical_name_common 2-fluoro-1,3-bis(perfluorophenyl)imidazolidine-4,5-dione
_chemical_name_systematic
;
2-fluoro-1,3-bis(perfluorophenyl)imidazolidine-4,5-dione
;
_space_group_IT_number 36
_symmetry_cell_setting orthorhombic
_symmetry_space_group_name_Hall 'C 2c -2'
_symmetry_space_group_name_H-M 'C m c 21'
_atom_sites_solution_hydrogens geom
_atom_sites_solution_primary direct
_atom_sites_solution_secondary difmap
_audit_creation_method SHELXL-97
_cell_angle_alpha 90.000
_cell_angle_beta 90.000
_cell_angle_gamma 90.000
_cell_formula_units_Z 4
_cell_length_a 25.917(2)
_cell_length_b 9.789(1)
_cell_length_c 6.040(1)
_cell_measurement_reflns_used 969
_cell_measurement_temperature 173(2)
_cell_measurement_theta_max 27.61
_cell_measurement_theta_min 1.57
_cell_volume 1532.4(3)
_computing_cell_refinement 'HKL DENZO (Otwinowski & Minor, 1997)'
_computing_data_collection 'COLLECT (Hooft, 1998)'
_computing_data_reduction 'SCALEPACK (Otwinowski & Minor, 1997)'
_computing_molecular_graphics 'ORTEP-3 for Windows (Farrugia, 1997)'
_computing_publication_material 'SHELXL-97 (Sheldrick, 2008)'
_computing_structure_refinement 'SHELXL-97 (Sheldrick, 2008)'
_computing_structure_solution 'SHELXS-97 (Sheldrick, 2008)'
_diffrn_ambient_temperature 173(2)
_diffrn_measured_fraction_theta_full 0.978
_diffrn_measured_fraction_theta_max 0.978
_diffrn_measurement_device_type 'Nonius KappaCCD'
_diffrn_measurement_method ' \w and \f '
_diffrn_radiation_monochromator graphite
_diffrn_radiation_source 'fine-focus sealed tube'
_diffrn_radiation_type MoK\a
_diffrn_radiation_wavelength 0.71073
_diffrn_reflns_av_R_equivalents 0.1430
_diffrn_reflns_av_sigmaI/netI 0.0573
_diffrn_reflns_limit_h_max 33
_diffrn_reflns_limit_h_min -33
_diffrn_reflns_limit_k_max 12
_diffrn_reflns_limit_k_min -12
_diffrn_reflns_limit_l_max 7
_diffrn_reflns_limit_l_min -7
_diffrn_reflns_number 9614
_diffrn_reflns_theta_full 27.61
_diffrn_reflns_theta_max 27.61
_diffrn_reflns_theta_min 1.57
_diffrn_standards_number 0
_exptl_absorpt_coefficient_mu 0.220
_exptl_absorpt_correction_T_max 0.9956
_exptl_absorpt_correction_T_min 0.9826
_exptl_absorpt_correction_type multi-scan
_exptl_absorpt_process_details 'SORTAV: (Blessing, 1997)'
_exptl_crystal_colour colorless
_exptl_crystal_density_diffrn 1.951
_exptl_crystal_density_method 'not measured'
_exptl_crystal_description needle
_exptl_crystal_F_000 880
_exptl_crystal_size_max 0.08
_exptl_crystal_size_mid 0.06
_exptl_crystal_size_min 0.02
_refine_diff_density_max 0.285
_refine_diff_density_min -0.342
_refine_diff_density_rms 0.070
_refine_ls_extinction_method none
_refine_ls_goodness_of_fit_ref 1.185
_refine_ls_hydrogen_treatment constr
_refine_ls_matrix_type full
_refine_ls_number_parameters 139
_refine_ls_number_reflns 969
_refine_ls_number_restraints 1
_refine_ls_restrained_S_all 1.184
_refine_ls_R_factor_all 0.0856
_refine_ls_R_factor_gt 0.0587
_refine_ls_shift/su_max 0.000
_refine_ls_shift/su_mean 0.000
_refine_ls_structure_factor_coef Fsqd
_refine_ls_weighting_details 'calc w=1/[\s^2^(Fo^2^)+(0.0267P)^2^+2.2147P] where P=(Fo^2^+2Fc^2^)/3'
_refine_ls_weighting_scheme calc
_refine_ls_wR_factor_gt 0.0985
_refine_ls_wR_factor_ref 0.1080
_reflns_number_gt 723
_reflns_number_total 969
_reflns_threshold_expression >2sigma(I)
_cod_data_source_file b9nj00771g.txt
_cod_data_source_block 5a
_cod_depositor_comments
;
The following automatic conversions were performed:

'_symmetry_cell_setting' value 'Orthorhombic' changed to
'orthorhombic' according to
/home/saulius/struct/CIF-dictionaries/cif_core.dic dictionary named
'cif_core.dic' version 2.4.2 from
2011-04-26.

'_exptl_absorpt_correction_type' value 'Multi-scan'
changed to 'multi-scan' according to
/home/saulius/struct/CIF-dictionaries/cif_core.dic dictionary named
'cif_core.dic' version 2.4.2 from 2011-04-26.

Automatic conversion script
Id: cif_fix_values 1891 2012-01-12 08:04:46Z andrius 
;
_cod_database_code 7053435

loop_
_symmetry_equiv_pos_as_xyz
'x, y, z'
'-x, -y, z+1/2'
'-x, y, z'
'x, -y, z+1/2'
'x+1/2, y+1/2, z'
'-x+1/2, -y+1/2, z+1/2'
'-x+1/2, y+1/2, z'
'x+1/2, -y+1/2, z+1/2'

loop_
_atom_site_label
_atom_site_type_symbol
_atom_site_fract_x
_atom_site_fract_y
_atom_site_fract_z
_atom_site_U_iso_or_equiv
_atom_site_adp_type
_atom_site_occupancy
_atom_site_symmetry_multiplicity
_atom_site_calc_flag
_atom_site_refinement_flags
C1 C 0.0000 0.2252(8) 0.6285(12) 0.0298(17) Uani 1 2 d S
H1 H 0.0000 0.2914 0.5025 0.036 Uiso 1 2 calc SR
C2 C 0.02978(18) 0.2502(5) 0.9950(9) 0.0280(11) Uani 1 1 d .
C3 C 0.09532(17) 0.2437(5) 0.6992(7) 0.0253(11) Uani 1 1 d .
C4 C 0.1155(2) 0.3488(5) 0.5745(9) 0.0310(12) Uani 1 1 d .
C5 C 0.16558(19) 0.3451(5) 0.4971(10) 0.0314(12) Uani 1 1 d .
C6 C 0.19636(19) 0.2361(5) 0.5525(9) 0.0338(13) Uani 1 1 d .
C7 C 0.17734(19) 0.1288(5) 0.6755(10) 0.0322(12) Uani 1 1 d .
C8 C 0.12657(19) 0.1331(5) 0.7471(9) 0.0306(12) Uani 1 1 d .
F1 F 0.08544(12) 0.4572(3) 0.5253(6) 0.0441(9) Uani 1 1 d .
F2 F 0.18450(13) 0.4489(3) 0.3808(7) 0.0534(10) Uani 1 1 d .
F3 F 0.24523(12) 0.2316(3) 0.4815(6) 0.0469(9) Uani 1 1 d .
F4 F 0.20659(10) 0.0203(3) 0.7198(6) 0.0452(9) Uani 1 1 d .
F5 F 0.10751(11) 0.0274(3) 0.8597(7) 0.0417(8) Uani 1 1 d .
F6 F 0.0000 0.0922(4) 0.5557(8) 0.0422(12) Uani 1 2 d S
N1 N 0.04352(15) 0.2465(4) 0.7749(7) 0.0296(10) Uani 1 1 d .
O1 O 0.05744(14) 0.2566(4) 1.1542(6) 0.0361(9) Uani 1 1 d .

loop_
_atom_site_aniso_label
_atom_site_aniso_U_11
_atom_site_aniso_U_22
_atom_site_aniso_U_33
_atom_site_aniso_U_23
_atom_site_aniso_U_13
_atom_site_aniso_U_12
C1 0.032(4) 0.035(4) 0.023(4) 0.000(3) 0.000 0.000
C2 0.027(2) 0.034(3) 0.022(3) 0.002(2) 0.003(2) -0.001(2)
C3 0.022(2) 0.038(3) 0.016(3) -0.006(2) -0.003(2) -0.001(2)
C4 0.036(3) 0.037(3) 0.021(3) -0.003(2) -0.004(2) 0.000(2)
C5 0.030(3) 0.040(3) 0.024(3) 0.003(2) 0.001(3) -0.007(2)
C6 0.026(3) 0.046(3) 0.029(3) -0.002(3) -0.002(2) -0.004(2)
C7 0.028(3) 0.040(3) 0.029(3) -0.005(3) -0.005(2) 0.005(2)
C8 0.035(3) 0.032(3) 0.025(3) 0.006(2) -0.001(3) -0.008(2)
F1 0.0481(19) 0.0372(17) 0.047(2) 0.0046(15) 0.0043(18) 0.0088(14)
F2 0.0513(19) 0.0502(19) 0.059(2) 0.0177(18) 0.013(2) -0.0089(15)
F3 0.0254(16) 0.067(2) 0.049(2) 0.0034(19) 0.0126(18) -0.0021(14)
F4 0.0368(17) 0.050(2) 0.049(2) 0.0081(18) -0.0015(18) 0.0097(16)
F5 0.0384(16) 0.0453(17) 0.0414(19) 0.0141(17) 0.0043(16) -0.0012(15)
F6 0.038(2) 0.049(3) 0.039(3) -0.017(2) 0.000 0.000
N1 0.024(2) 0.047(3) 0.018(2) -0.001(2) -0.0018(19) -0.002(2)
O1 0.035(2) 0.051(2) 0.0222(19) 0.0016(17) -0.0070(19) -0.0050(19)

loop_
_atom_type_symbol
_atom_type_description
_atom_type_scat_dispersion_real
_atom_type_scat_dispersion_imag
_atom_type_scat_source
C C 0.0033 0.0016 'International Tables Vol C Tables 4.2.6.8 and 6.1.1.4'
H H 0.0000 0.0000 'International Tables Vol C Tables 4.2.6.8 and 6.1.1.4'
F F 0.0171 0.0103 'International Tables Vol C Tables 4.2.6.8 and 6.1.1.4'
N N 0.0061 0.0033 'International Tables Vol C Tables 4.2.6.8 and 6.1.1.4'
O O 0.0106 0.0060 'International Tables Vol C Tables 4.2.6.8 and 6.1.1.4'
Cl Cl 0.1484 0.1585 'International Tables Vol C Tables 4.2.6.8 and 6.1.1.4'

loop_
_geom_angle_atom_site_label_1
_geom_angle_atom_site_label_2
_geom_angle_atom_site_label_3
_geom_angle
_geom_angle_site_symmetry_1
_geom_angle_site_symmetry_3
F6 C1 N1 109.4(4) . 3
F6 C1 N1 109.4(4) . .
N1 C1 N1 102.3(5) 3 .
F6 C1 H1 111.8 . .
N1 C1 H1 111.8 3 .
N1 C1 H1 111.8 . .
O1 C2 N1 128.3(4) . .
O1 C2 C2 126.6(3) . 3
N1 C2 C2 105.0(3) . 3
C4 C3 C8 118.5(4) . .
C4 C3 N1 121.4(5) . .
C8 C3 N1 120.1(5) . .
F1 C4 C3 119.2(4) . .
F1 C4 C5 119.3(5) . .
C3 C4 C5 121.5(5) . .
F2 C5 C6 120.6(4) . .
F2 C5 C4 120.4(4) . .
C6 C5 C4 119.0(5) . .
F3 C6 C5 119.8(5) . .
F3 C6 C7 119.1(5) . .
C5 C6 C7 121.0(5) . .
F4 C7 C6 120.8(5) . .
F4 C7 C8 120.1(5) . .
C6 C7 C8 119.0(5) . .
F5 C8 C3 119.8(4) . .
F5 C8 C7 119.2(4) . .
C3 C8 C7 120.9(5) . .
C2 N1 C3 123.8(4) . .
C2 N1 C1 113.1(4) . .
C3 N1 C1 122.5(4) . .

loop_
_geom_bond_atom_site_label_1
_geom_bond_atom_site_label_2
_geom_bond_distance
_geom_bond_site_symmetry_2
C1 F6 1.374(8) .
C1 N1 1.448(6) 3
C1 N1 1.448(6) .
C1 H1 1.0000 .
C2 O1 1.201(6) .
C2 N1 1.377(7) .
C2 C2 1.544(9) 3
C3 C4 1.378(7) .
C3 C8 1.383(7) .
C3 N1 1.418(6) .
C4 F1 1.350(6) .
C4 C5 1.380(7) .
C5 F2 1.330(6) .
C5 C6 1.373(7) .
C6 F3 1.338(6) .
C6 C7 1.378(7) .
C7 F4 1.333(6) .
C7 C8 1.386(7) .
C8 F5 1.333(6) .

loop_
_geom_torsion_atom_site_label_1
_geom_torsion_atom_site_label_2
_geom_torsion_atom_site_label_3
_geom_torsion_atom_site_label_4
_geom_torsion
_geom_torsion_site_symmetry_1
C8 C3 C4 F1 179.7(5) .
N1 C3 C4 F1 0.7(7) .
C8 C3 C4 C5 0.3(7) .
N1 C3 C4 C5 -178.7(5) .
F1 C4 C5 F2 1.9(8) .
C3 C4 C5 F2 -178.7(5) .
F1 C4 C5 C6 178.3(5) .
C3 C4 C5 C6 -2.3(8) .
F2 C5 C6 F3 -2.7(8) .
C4 C5 C6 F3 -179.1(5) .
F2 C5 C6 C7 179.1(5) .
C4 C5 C6 C7 2.7(8) .
F3 C6 C7 F4 -1.5(8) .
C5 C6 C7 F4 176.7(5) .
F3 C6 C7 C8 -179.4(5) .
C5 C6 C7 C8 -1.2(8) .
C4 C3 C8 F5 -177.3(5) .
N1 C3 C8 F5 1.7(8) .
C4 C3 C8 C7 1.3(8) .
N1 C3 C8 C7 -179.7(5) .
F4 C7 C8 F5 -0.2(8) .
C6 C7 C8 F5 177.7(5) .
F4 C7 C8 C3 -178.8(5) .
C6 C7 C8 C3 -0.9(8) .
O1 C2 N1 C3 2.9(9) .
C2 C2 N1 C3 -179.3(4) 3
O1 C2 N1 C1 174.2(6) .
C2 C2 N1 C1 -8.0(5) 3
C4 C3 N1 C2 -116.5(6) .
C8 C3 N1 C2 64.5(7) .
C4 C3 N1 C1 73.0(7) .
C8 C3 N1 C1 -106.0(6) .
F6 C1 N1 C2 -103.6(5) .
N1 C1 N1 C2 12.3(8) 3
F6 C1 N1 C3 67.9(7) .
N1 C1 N1 C3 -176.2(3) 3
